data_7224132
loop_
_publ_author_name
'Bowen, Alice M.'
'Jones, Michael W.'
'Lovett, Janet E.'
'Gaule, Thembanikosi G.'
'McPherson, Michael J.'
'Dilworth, Jonathan R.'
'Timmel, Christiane R.'
'Harmer, Jeffrey R.'

_publ_section_title
;
 Exploiting orientation-selective DEER: determining molecular structure in
 systems containing Cu(ii) centres.
;
_journal_issue 8
_journal_name_full 'Physical chemistry chemical physics : PCCP'
_journal_page_first 5981
_journal_page_last 5994
_journal_paper_doi 10.1039/c5cp06096f
_journal_volume 18
_journal_year 2016
_chemical_formula_moiety 'C32 H38 O4, 2(C2 H6 O S)'
_chemical_formula_sum 'C36 H50 O6 S2'
_chemical_formula_weight 642.92
_chemical_melting_point ?
_chemical_name_common '3phenyl diacid'
_chemical_name_systematic '2',5'-dihexyl-[1,1':4',1''-terphenyl]-4,4''-dicarboxylic acid '
_space_group_IT_number 14
_symmetry_cell_setting monoclinic
_symmetry_space_group_name_Hall '-P 2yab'
_symmetry_space_group_name_H-M 'P 1 21/a 1'
_atom_sites_solution_hydrogens geom
_atom_sites_solution_primary direct
_audit_creation_date 08-10-30
_audit_creation_method CRYSTALS_ver_12.85
_audit_update_record
;
2014-12-23 deposited with the CCDC.
2015-12-15 downloaded from the CCDC.
;
_cell_angle_alpha 90
_cell_angle_beta 98.5591(13)
_cell_angle_gamma 90
_cell_formula_units_Z 2
_cell_length_a 14.1458(4)
_cell_length_b 7.2193(2)
_cell_length_c 17.4712(4)
_cell_measurement_reflns_used 4163
_cell_measurement_temperature 150
_cell_measurement_theta_max 27
_cell_measurement_theta_min 5
_cell_volume 1764.34(8)
_computing_cell_refinement 'DENZO/SCALEPACK (Otwinowski & Minor, 1997)'
_computing_data_collection 'COLLECT (Nonius, 1997-2001).'
_computing_data_reduction 'DENZO/SCALEPACK (Otwinowski & Minor, 1997)'
_computing_molecular_graphics 'CAMERON (Watkin et al., 1996)'
_computing_publication_material 'CRYSTALS (Betteridge et al., 2003)'
_computing_structure_refinement 'CRYSTALS (Betteridge et al., 2003)'
_computing_structure_solution 'SIR92 (Altomare et al., 1994)'
_diffrn_ambient_temperature 150
_diffrn_measured_fraction_theta_full 0.991
_diffrn_measured_fraction_theta_max 0.989
_diffrn_measurement_device 'Nonius KappaCCD'
_diffrn_measurement_device_type Area
_diffrn_measurement_method \w
_diffrn_radiation_monochromator graphite
_diffrn_radiation_type 'Mo K\a'
_diffrn_radiation_wavelength 0.71073
_diffrn_reflns_av_R_equivalents 0.033
_diffrn_reflns_limit_h_max 18
_diffrn_reflns_limit_h_min -18
_diffrn_reflns_limit_k_max 9
_diffrn_reflns_limit_k_min -9
_diffrn_reflns_limit_l_max 22
_diffrn_reflns_limit_l_min -22
_diffrn_reflns_number 7666
_diffrn_reflns_theta_full 25.565
_diffrn_reflns_theta_max 27.490
_diffrn_reflns_theta_min 5.166
_diffrn_standards_number 0
_exptl_absorpt_coefficient_mu 0.193
_exptl_absorpt_correction_T_max 0.99
_exptl_absorpt_correction_T_min 0.96
_exptl_absorpt_correction_type multi-scan
_exptl_absorpt_process_details 'DENZO/SCALEPACK (Otwinowski & Minor, 1997)'
_exptl_crystal_colour colourless
_exptl_crystal_density_diffrn 1.210
_exptl_crystal_density_method 'not measured'
_exptl_crystal_description plate
_exptl_crystal_F_000 692
_exptl_crystal_preparation 'NMR, mass spectrometry'
_exptl_crystal_recrystallization_method 'Re-crystallisation from solvent: DMSO'
_exptl_crystal_size_max 0.26
_exptl_crystal_size_mid 0.20
_exptl_crystal_size_min 0.06
_refine_diff_density_max 0.49
_refine_diff_density_min -0.37
_refine_ls_extinction_method None
_refine_ls_goodness_of_fit_ref 1.0027
_refine_ls_hydrogen_treatment constr
_refine_ls_matrix_type full
_refine_ls_number_parameters 199
_refine_ls_number_reflns 2652
_refine_ls_number_restraints 0
_refine_ls_R_factor_all 0.0746
_refine_ls_R_factor_gt 0.0478
_refine_ls_shift/su_max 0.000217
_refine_ls_structure_factor_coef Fsqd
_refine_ls_weighting_details
;
 Method= Modified Sheldrick 
 w=1/[\s^2^(F^2^) + ( 0.06P)^2^ + 0.90P] 
 ,where P=(max(Fo^2^,0) + 2Fc^2^)/3 
;
_refine_ls_weighting_scheme calc
_refine_ls_wR_factor_all 0.1267
_refine_ls_wR_factor_gt 0.1143
_refine_ls_wR_factor_ref 0.1099
_reflns_limit_h_max 18
_reflns_limit_h_min -18
_reflns_limit_k_max 9
_reflns_limit_k_min 0
_reflns_limit_l_max 22
_reflns_limit_l_min 0
_reflns_number_gt 2872
_reflns_number_total 4019
_reflns_threshold_expression I>2.0\s(I)
_oxford_diffrn_Wilson_B_factor 2.62
_oxford_diffrn_Wilson_scale 2.69
_oxford_refine_ls_r_factor_ref 0.0443
_oxford_refine_ls_scale 0.4594(10)
_oxford_reflns_number_all 4019
_oxford_reflns_threshold_expression_ref I>3.0\s(I)
_oxford_structure_analysis_title 005mwj08
_cod_data_source_file c5cp06096f2.cif
_cod_data_source_block 3phendiacid
_cod_depositor_comments
;
The following automatic conversions were performed:

'_chemical_melting_point' value 'not measured' was changed to '?' -
the value is undefined or not given.

'_symmetry_cell_setting' value 'Monoclinic' changed to 'monoclinic'
according to
/usr/data/users/saulius/crontab/automatic-downloads/rss-feeds/RSC/lib/dictionaries/cif_core.dic
dictionary named 'cif_core.dic' version 2.4.2 from 2011-04-26.

Automatic conversion script
Id: cif_fix_values 4268 2015-11-12 08:31:59Z antanas 

 Adding full bibliography for 7224132.cif.
;
_cod_original_sg_symbol_Hall '-P 2yab '
_cod_original_sg_symbol_H-M 'P 1 21/a 1 '
_cod_database_code 7224132

loop_
_symmetry_equiv_pos_as_xyz
x,y,z
-x,-y,-z
-x+1/2,y+1/2,-z
x+1/2,-y+1/2,z

loop_
_atom_site_label
_atom_site_type_symbol
_atom_site_fract_x
_atom_site_fract_y
_atom_site_fract_z
_atom_site_U_iso_or_equiv
_atom_site_occupancy
_atom_site_adp_type
_atom_site_refinement_flags_posn
S1 S 0.15872(4) 0.54642(9) -0.01458(3) 0.0402 1.0000 Uani .
O2 O 0.07376(11) 0.5152(2) -0.07666(8) 0.0398 1.0000 Uani .
O3 O 0.36832(12) 0.5796(2) 0.11543(8) 0.0454 1.0000 Uani .
C4 C 0.40413(14) 0.6321(3) 0.17934(11) 0.0289 1.0000 Uani .
O5 O 0.42946(11) 0.8052(2) 0.19495(8) 0.0392 1.0000 Uani .
C6 C 0.42421(13) 0.5067(3) 0.24756(10) 0.0256 1.0000 Uani .
C7 C 0.41868(15) 0.3171(3) 0.23601(11) 0.0329 1.0000 Uani .
C8 C 0.43919(15) 0.1969(3) 0.29790(11) 0.0322 1.0000 Uani .
C9 C 0.46573(13) 0.2627(3) 0.37298(10) 0.0255 1.0000 Uani .
C10 C 0.48642(13) 0.1293(3) 0.43917(10) 0.0252 1.0000 Uani .
C11 C 0.40931(14) 0.0545(3) 0.47031(10) 0.0267 1.0000 Uani .
C12 C 0.42023(14) -0.0739(3) 0.53101(10) 0.0265 1.0000 Uani .
C13 C 0.33327(14) -0.1423(3) 0.56319(11) 0.0314 1.0000 Uani .
C14 C 0.31950(15) -0.0532(3) 0.64042(11) 0.0336 1.0000 Uani .
C15 C 0.30679(15) 0.1558(3) 0.63731(11) 0.0358 1.0000 Uani .
C16 C 0.31216(15) 0.2460(3) 0.71657(11) 0.0358 1.0000 Uani .
C17 C 0.29852(18) 0.4545(3) 0.71256(12) 0.0444 1.0000 Uani .
C18 C 0.3088(2) 0.5492(4) 0.79089(13) 0.0488 1.0000 Uani .
C19 C 0.47005(16) 0.4534(3) 0.38389(11) 0.0338 1.0000 Uani .
C20 C 0.45008(16) 0.5741(3) 0.32216(11) 0.0334 1.0000 Uani .
C21 C 0.1273(2) 0.7451(4) 0.03605(14) 0.0524 1.0000 Uani .
C22 C 0.15054(18) 0.3779(4) 0.05812(14) 0.0501 1.0000 Uani .
H71 H 0.4022 0.2690 0.1865 0.0396 1.0000 Uiso R
H81 H 0.4350 0.0673 0.2882 0.0404 1.0000 Uiso R
H111 H 0.3466 0.0944 0.4497 0.0318 1.0000 Uiso R
H132 H 0.3390 -0.2763 0.5703 0.0382 1.0000 Uiso R
H131 H 0.2764 -0.1170 0.5241 0.0370 1.0000 Uiso R
H141 H 0.3761 -0.0800 0.6775 0.0406 1.0000 Uiso R
H142 H 0.2639 -0.1082 0.6586 0.0413 1.0000 Uiso R
H152 H 0.3562 0.2104 0.6115 0.0432 1.0000 Uiso R
H151 H 0.2451 0.1805 0.6078 0.0422 1.0000 Uiso R
H162 H 0.3756 0.2225 0.7474 0.0428 1.0000 Uiso R
H161 H 0.2631 0.1912 0.7428 0.0439 1.0000 Uiso R
H171 H 0.3463 0.5049 0.6839 0.0538 1.0000 Uiso R
H172 H 0.2348 0.4799 0.6858 0.0540 1.0000 Uiso R
H182 H 0.3016 0.6821 0.7874 0.0739 1.0000 Uiso R
H181 H 0.3712 0.5202 0.8191 0.0737 1.0000 Uiso R
H183 H 0.2616 0.5005 0.8202 0.0736 1.0000 Uiso R
H191 H 0.4880 0.4998 0.4345 0.0408 1.0000 Uiso R
H201 H 0.4524 0.7033 0.3313 0.0408 1.0000 Uiso R
H223 H 0.0907 0.3896 0.0765 0.0738 1.0000 Uiso R
H213 H 0.0676 0.7215 0.0526 0.0778 1.0000 Uiso R
H222 H 0.2023 0.3982 0.0981 0.0746 1.0000 Uiso R
H221 H 0.1556 0.2549 0.0363 0.0747 1.0000 Uiso R
H212 H 0.1217 0.8444 0.0001 0.0787 1.0000 Uiso R
H211 H 0.1774 0.7695 0.0771 0.0790 1.0000 Uiso R
H51 H 0.4220 0.8683 0.1540 0.0589 1.0000 Uiso R

loop_
_atom_site_aniso_label
_atom_site_aniso_U_11
_atom_site_aniso_U_22
_atom_site_aniso_U_33
_atom_site_aniso_U_23
_atom_site_aniso_U_13
_atom_site_aniso_U_12
S1 0.0411(3) 0.0470(4) 0.0329(3) -0.0032(2) 0.0068(2) -0.0033(3)
O2 0.0463(9) 0.0398(9) 0.0324(8) -0.0103(7) 0.0027(6) 0.0023(7)
O3 0.0649(11) 0.0393(9) 0.0270(8) 0.0057(7) -0.0098(7) -0.0080(8)
C4 0.0286(10) 0.0309(11) 0.0265(10) 0.0039(8) 0.0024(8) 0.0002(8)
O5 0.0619(10) 0.0274(8) 0.0265(7) 0.0056(6) 0.0008(6) -0.0031(7)
C6 0.0255(10) 0.0274(10) 0.0238(9) 0.0018(8) 0.0033(7) -0.0001(8)
C7 0.0433(12) 0.0310(11) 0.0229(9) -0.0018(8) -0.0002(8) -0.0026(9)
C8 0.0454(12) 0.0240(11) 0.0264(10) 0.0004(8) 0.0024(8) -0.0007(9)
C9 0.0269(10) 0.0278(10) 0.0218(9) 0.0035(8) 0.0037(7) 0.0008(8)
C10 0.0317(10) 0.0229(10) 0.0209(8) 0.0007(7) 0.0031(7) -0.0009(8)
C11 0.0270(9) 0.0272(10) 0.0252(9) 0.0039(8) 0.0021(7) 0.0021(8)
C12 0.0295(10) 0.0262(10) 0.0240(9) 0.0009(8) 0.0046(7) -0.0021(8)
C13 0.0299(10) 0.0328(11) 0.0321(10) 0.0053(9) 0.0060(8) -0.0026(9)
C14 0.0306(11) 0.0409(12) 0.0304(10) 0.0082(9) 0.0083(8) 0.0006(9)
C15 0.0365(11) 0.0415(13) 0.0306(10) 0.0082(9) 0.0085(8) 0.0021(10)
C16 0.0349(11) 0.0440(13) 0.0297(11) 0.0065(9) 0.0090(8) 0.0022(10)
C17 0.0565(15) 0.0462(14) 0.0327(12) 0.0056(10) 0.0137(10) 0.0108(12)
C18 0.0671(17) 0.0449(15) 0.0358(12) 0.0032(11) 0.0122(11) 0.0067(12)
C19 0.0500(13) 0.0299(11) 0.0204(9) -0.0009(8) 0.0021(8) -0.0011(9)
C20 0.0493(13) 0.0248(11) 0.0252(10) -0.0008(8) 0.0022(9) -0.0005(9)
C21 0.0690(17) 0.0462(15) 0.0426(13) -0.0162(11) 0.0101(12) -0.0153(13)
C22 0.0450(14) 0.0582(17) 0.0466(13) 0.0133(12) 0.0053(11) 0.0052(12)

loop_
_atom_type_symbol
_atom_type_scat_dispersion_real
_atom_type_scat_dispersion_imag
_atom_type_scat_Cromer_Mann_a1
_atom_type_scat_Cromer_Mann_b1
_atom_type_scat_Cromer_Mann_a2
_atom_type_scat_Cromer_Mann_b2
_atom_type_scat_Cromer_Mann_a3
_atom_type_scat_Cromer_Mann_b3
_atom_type_scat_Cromer_Mann_a4
_atom_type_scat_Cromer_Mann_b4
_atom_type_scat_Cromer_Mann_c
_atom_type_scat_source
C 0.0033 0.0016 2.3100 20.8439 1.0200 10.2075 1.5886 0.5687 0.8650 51.6512 0.2156 'International Tables Vol C 4.2.6.8 and 6.1.1.4'
H 0.0000 0.0000 0.4930 10.5109 0.3229 26.1257 0.1402 3.1424 0.0408 57.7998 0.0030 'International Tables Vol C 4.2.6.8 and 6.1.1.4'
O 0.0106 0.0060 3.0485 13.2771 2.2868 5.7011 1.5463 0.3239 0.8670 32.9089 0.2508 'International Tables Vol C 4.2.6.8 and 6.1.1.4'
S 0.1246 0.1234 6.9053 1.4679 5.2034 22.2151 1.4379 0.2536 1.5863 56.1720 0.8669 'International Tables Vol C 4.2.6.8 and 6.1.1.4'

loop_
_geom_angle_atom_site_label_1
_geom_angle_site_symmetry_1
_geom_angle_atom_site_label_2
_geom_angle_atom_site_label_3
_geom_angle_site_symmetry_3
_geom_angle
_geom_angle_publ_flag
O2 . S1 C21 . 104.30(11) yes
O2 . S1 C22 . 106.36(11) yes
C21 . S1 C22 . 98.60(13) yes
O3 . C4 O5 . 123.30(18) yes
O3 . C4 C6 . 123.28(19) yes
O5 . C4 C6 . 113.41(16) yes
C4 . O5 H51 . 110.0 no
C4 . C6 C7 . 118.97(17) yes
C4 . C6 C20 . 122.03(18) yes
C7 . C6 C20 . 118.99(18) yes
C6 . C7 C8 . 120.38(18) yes
C6 . C7 H71 . 120.4 no
C8 . C7 H71 . 119.2 no
C7 . C8 C9 . 121.18(19) yes
C7 . C8 H81 . 118.5 no
C9 . C8 H81 . 120.3 no
C8 . C9 C10 . 120.06(17) yes
C8 . C9 C19 . 117.87(17) yes
C10 . C9 C19 . 122.06(17) yes
C9 . C10 C12 2_656 122.27(17) yes
C9 . C10 C11 . 118.29(17) yes
C12 2_656 C10 C11 . 119.41(17) yes
C10 . C11 C12 . 123.10(18) yes
C10 . C11 H111 . 118.3 no
C12 . C11 H111 . 118.6 no
C10 2_656 C12 C11 . 117.48(17) yes
C10 2_656 C12 C13 . 122.82(17) yes
C11 . C12 C13 . 119.67(17) yes
C12 . C13 C14 . 114.05(17) yes
C12 . C13 H132 . 108.3 no
C14 . C13 H132 . 108.8 no
C12 . C13 H131 . 107.8 no
C14 . C13 H131 . 109.4 no
H132 . C13 H131 . 108.3 no
C13 . C14 C15 . 114.52(17) yes
C13 . C14 H141 . 107.7 no
C15 . C14 H141 . 107.6 no
C13 . C14 H142 . 109.3 no
C15 . C14 H142 . 108.6 no
H141 . C14 H142 . 109.0 no
C14 . C15 C16 . 113.75(17) yes
C14 . C15 H152 . 109.3 no
C16 . C15 H152 . 107.9 no
C14 . C15 H151 . 107.2 no
C16 . C15 H151 . 109.0 no
H152 . C15 H151 . 109.6 no
C15 . C16 C17 . 113.18(17) yes
C15 . C16 H162 . 109.9 no
C17 . C16 H162 . 107.1 no
C15 . C16 H161 . 108.2 no
C17 . C16 H161 . 109.3 no
H162 . C16 H161 . 109.0 no
C16 . C17 C18 . 114.26(19) yes
C16 . C17 H171 . 107.6 no
C18 . C17 H171 . 108.5 no
C16 . C17 H172 . 108.2 no
C18 . C17 H172 . 107.9 no
H171 . C17 H172 . 110.4 no
C17 . C18 H182 . 113.3 no
C17 . C18 H181 . 108.6 no
H182 . C18 H181 . 109.1 no
C17 . C18 H183 . 109.4 no
H182 . C18 H183 . 108.7 no
H181 . C18 H183 . 107.5 no
C9 . C19 C20 . 121.16(18) yes
C9 . C19 H191 . 118.7 no
C20 . C19 H191 . 120.1 no
C6 . C20 C19 . 120.42(19) yes
C6 . C20 H201 . 120.1 no
C19 . C20 H201 . 119.4 no
S1 . C21 H213 . 107.9 no
S1 . C21 H212 . 106.4 no
H213 . C21 H212 . 110.3 no
S1 . C21 H211 . 108.3 no
H213 . C21 H211 . 113.6 no
H212 . C21 H211 . 110.0 no
S1 . C22 H223 . 109.7 no
S1 . C22 H222 . 107.2 no
H223 . C22 H222 . 111.5 no
S1 . C22 H221 . 109.2 no
H223 . C22 H221 . 109.5 no
H222 . C22 H221 . 109.7 no

loop_
_geom_bond_atom_site_label_1
_geom_bond_atom_site_label_2
_geom_bond_site_symmetry_2
_geom_bond_distance
_geom_bond_publ_flag
S1 O2 . 1.5112(15) yes
S1 C21 . 1.776(2) yes
S1 C22 . 1.775(2) yes
O3 C4 . 1.216(2) yes
C4 O5 . 1.317(2) yes
C4 C6 . 1.490(3) yes
O5 H51 . 0.841 no
C6 C7 . 1.384(3) yes
C6 C20 . 1.388(3) yes
C7 C8 . 1.383(3) yes
C7 H71 . 0.929 no
C8 C9 . 1.393(3) yes
C8 H81 . 0.951 no
C9 C10 . 1.500(3) yes
C9 C19 . 1.390(3) yes
C10 C12 2_656 1.404(3) yes
C10 C11 . 1.398(3) yes
C11 C12 . 1.400(3) yes
C11 H111 . 0.952 no
C12 C13 . 1.510(3) yes
C13 C14 . 1.533(3) yes
C13 H132 . 0.977 no
C13 H131 . 0.991 no
C14 C15 . 1.520(3) yes
C14 H141 . 0.972 no
C14 H142 . 0.976 no
C15 C16 . 1.522(3) yes
C15 H152 . 0.971 no
C15 H151 . 0.962 no
C16 C17 . 1.518(3) yes
C16 H162 . 0.989 no
C16 H161 . 0.971 no
C17 C18 . 1.517(3) yes
C17 H171 . 0.970 no
C17 H172 . 0.970 no
C18 H182 . 0.966 no
C18 H181 . 0.968 no
C18 H183 . 0.966 no
C19 C20 . 1.383(3) yes
C19 H191 . 0.944 no
C20 H201 . 0.946 no
C21 H213 . 0.949 no
C21 H212 . 0.949 no
C21 H211 . 0.947 no
C22 H223 . 0.952 no
C22 H222 . 0.945 no
C22 H221 . 0.973 no

loop_
_geom_hbond_atom_site_label_D
_geom_hbond_atom_site_label_H
_geom_hbond_atom_site_label_A
_geom_hbond_site_symmetry_A
_geom_hbond_angle_DHA
_geom_hbond_distance_DH
_geom_hbond_distance_HA
_geom_hbond_distance_DA
_geom_hbond_publ_flag
C8 H81 O5 1_545 149 0.95 2.49 3.343(3) yes
C22 H223 O2 2_565 158 0.95 2.43 3.328(3) yes
O5 H51 O2 3_555 170 0.84 1.73 2.558(3) yes
